data_7112765
loop_
_publ_author_name
'Vicente, Jos\'e'
'Arcas, Aurelia'
'Juli\'a-Hern\'andez, Francisco'
'Bautista, Delia'

_publ_section_title
;
 Quantitative synthesis and full characterization of the first isolated
 and stable pincer palladium(IV) complexes. Quantitative and
 regioselective synthesis of the C-X (X = Cl, Br) reductive elimination
 products.
;
_journal_issue 38
_journal_name_full 'Chemical communications (Cambridge, England)'
_journal_page_first 7253
_journal_page_last 7255
_journal_paper_doi 10.1039/c0cc02660c
_journal_volume 46
_journal_year 2010
_chemical_formula_sum 'C11 H14 Cl3 N O3 Pd'
_chemical_formula_weight 420.98
_chemical_name_systematic
;
?
;
_space_group_IT_number 14
_symmetry_cell_setting monoclinic
_symmetry_space_group_name_Hall '-P 2yn'
_symmetry_space_group_name_H-M 'P 1 21/n 1'
_atom_sites_solution_hydrogens geom
_atom_sites_solution_primary direct
_atom_sites_solution_secondary difmap
_audit_creation_method SHELXL-97
_cell_angle_alpha 90.00
_cell_angle_beta 98.407(2)
_cell_angle_gamma 90.00
_cell_formula_units_Z 4
_cell_length_a 8.5235(4)
_cell_length_b 13.5319(7)
_cell_length_c 12.8239(7)
_cell_measurement_reflns_used 5109
_cell_measurement_temperature 100(2)
_cell_measurement_theta_max 28.01
_cell_measurement_theta_min 2.70
_cell_volume 1463.20(13)
_computing_cell_refinement 'Bruker SAINT'
_computing_data_collection 'Bruker SMART'
_computing_data_reduction 'Bruker SAINT'
_computing_molecular_graphics 'Bruker SHELXTL'
_computing_publication_material 'Bruker SHELXTL'
_computing_structure_refinement 'SHELXL-97 (Sheldrick, 1997)'
_computing_structure_solution 'SHELXS-97 (Sheldrick, 1990)'
_diffrn_ambient_temperature 100(2)
_diffrn_detector_area_resol_mean 8.26
_diffrn_measured_fraction_theta_full 0.999
_diffrn_measured_fraction_theta_max 0.946
_diffrn_measurement_device_type 'Bruker SMART APEX CCD'
_diffrn_measurement_method \w-scan
_diffrn_radiation_monochromator graphite
_diffrn_radiation_source 'fine-focus sealed tube'
_diffrn_radiation_type MoK\a
_diffrn_radiation_wavelength 0.71073
_diffrn_reflns_av_R_equivalents 0.0193
_diffrn_reflns_av_sigmaI/netI 0.0154
_diffrn_reflns_limit_h_max 11
_diffrn_reflns_limit_h_min -10
_diffrn_reflns_limit_k_max 17
_diffrn_reflns_limit_k_min -17
_diffrn_reflns_limit_l_max 16
_diffrn_reflns_limit_l_min -16
_diffrn_reflns_number 16440
_diffrn_reflns_theta_full 26.00
_diffrn_reflns_theta_max 28.15
_diffrn_reflns_theta_min 2.20
_exptl_absorpt_coefficient_mu 1.817
_exptl_absorpt_correction_T_max 0.8536
_exptl_absorpt_correction_T_min 0.7666
_exptl_absorpt_correction_type multi-scan
_exptl_absorpt_process_details SADABS
_exptl_crystal_colour yellow
_exptl_crystal_density_diffrn 1.911
_exptl_crystal_density_method 'not measured'
_exptl_crystal_description prism
_exptl_crystal_F_000 832
_exptl_crystal_size_max 0.21
_exptl_crystal_size_mid 0.15
_exptl_crystal_size_min 0.09
_refine_diff_density_max 0.422
_refine_diff_density_min -0.684
_refine_diff_density_rms 0.087
_refine_ls_extinction_method none
_refine_ls_goodness_of_fit_ref 1.083
_refine_ls_hydrogen_treatment 'ordered methyls rigid, others riding'
_refine_ls_matrix_type full
_refine_ls_number_parameters 190
_refine_ls_number_reflns 3390
_refine_ls_number_restraints 5
_refine_ls_restrained_S_all 1.082
_refine_ls_R_factor_all 0.0218
_refine_ls_R_factor_gt 0.0198
_refine_ls_shift/su_max 0.002
_refine_ls_shift/su_mean 0.000
_refine_ls_structure_factor_coef Fsqd
_refine_ls_weighting_details 'calc w=1/[\s^2^(Fo^2^)+(0.0219P)^2^+1.1838P] where P=(Fo^2^+2Fc^2^)/3'
_refine_ls_weighting_scheme calc
_refine_ls_wR_factor_gt 0.0476
_refine_ls_wR_factor_ref 0.0486
_reflns_number_gt 3196
_reflns_number_total 3390
_reflns_threshold_expression >2sigma(I)
_cod_data_source_file c0cc02660c.txt
_cod_data_source_block fje221s
_cod_original_sg_symbol_H-M 'P 2(1)/n'
_cod_database_code 7112765

loop_
_symmetry_equiv_pos_as_xyz
'x, y, z'
'-x+1/2, y+1/2, -z+1/2'
'-x, -y, -z'
'x-1/2, -y-1/2, z-1/2'

loop_
_atom_site_label
_atom_site_type_symbol
_atom_site_fract_x
_atom_site_fract_y
_atom_site_fract_z
_atom_site_U_iso_or_equiv
_atom_site_adp_type
_atom_site_occupancy
_atom_site_symmetry_multiplicity
_atom_site_calc_flag
_atom_site_refinement_flags
_atom_site_disorder_assembly
_atom_site_disorder_group
Pd1 Pd 1.092502(15) 0.378873(10) 0.747840(10) 0.01418(5) Uani 1 1 d . A .
Cl1 Cl 0.95948(5) 0.28403(3) 0.61380(4) 0.02019(10) Uani 1 1 d . . .
Cl2 Cl 1.31557(5) 0.37325(4) 0.67009(4) 0.02278(10) Uani 1 1 d . . .
Cl3 Cl 1.22123(5) 0.46968(4) 0.88589(4) 0.02357(10) Uani 1 1 d . . .
N1 N 0.89681(18) 0.38364(11) 0.81762(12) 0.0148(3) Uani 1 1 d . A .
O1 O 0.96246(14) 0.51815(9) 0.68444(10) 0.0166(3) Uani 1 1 d . . .
C1 C 1.1468(2) 0.25497(14) 0.83407(15) 0.0219(4) Uani 1 1 d . . .
H1A H 1.1422 0.1964 0.7875 0.026 Uiso 1 1 calc R A .
H1B H 1.2550 0.2600 0.8741 0.026 Uiso 1 1 calc R . .
C2 C 1.0253(2) 0.24618(13) 0.90877(14) 0.0181(4) Uani 1 1 d . A .
O2 O 1.04337(17) 0.18615(11) 0.97861(11) 0.0277(3) Uani 1 1 d . . .
C3 C 0.8863(2) 0.31466(13) 0.89169(13) 0.0155(3) Uani 1 1 d . . .
C4 C 0.7586(2) 0.31129(14) 0.94589(14) 0.0186(4) Uani 1 1 d . A .
H4 H 0.7523 0.2628 0.9987 0.022 Uiso 1 1 calc R . .
C5 C 0.6388(2) 0.38100(14) 0.92104(15) 0.0190(4) Uani 1 1 d . . .
H5 H 0.5479 0.3798 0.9560 0.023 Uiso 1 1 calc R A .
C6 C 0.6527(2) 0.45225(14) 0.84500(15) 0.0197(4) Uani 1 1 d . A .
H6 H 0.5719 0.5004 0.8282 0.024 Uiso 1 1 calc R . .
C7 C 0.7855(2) 0.45274(14) 0.79354(14) 0.0180(4) Uani 1 1 d . . .
C8 C 0.8012(2) 0.52634(16) 0.70354(17) 0.0159(5) Uani 0.859(4) 1 d PD A 1
O3 O 0.77132(18) 0.62201(10) 0.73533(12) 0.0189(4) Uani 0.859(4) 1 d PD A 1
C9 C 0.8732(7) 0.6552(5) 0.8277(5) 0.0231(12) Uani 0.859(4) 1 d PD A 1
H9A H 0.8441 0.7228 0.8446 0.035 Uiso 0.859(4) 1 calc PR A 1
H9B H 0.9836 0.6541 0.8145 0.035 Uiso 0.859(4) 1 calc PR A 1
H9C H 0.8615 0.6115 0.8870 0.035 Uiso 0.859(4) 1 calc PR A 1
C10 C 0.6826(5) 0.5032(3) 0.6056(3) 0.0196(7) Uani 0.859(4) 1 d PD A 1
H10A H 0.7010 0.4360 0.5815 0.029 Uiso 0.859(4) 1 calc PR A 1
H10B H 0.6960 0.5505 0.5498 0.029 Uiso 0.859(4) 1 calc PR A 1
H10C H 0.5745 0.5081 0.6228 0.029 Uiso 0.859(4) 1 calc PR A 1
C8' C 0.8341(13) 0.5557(10) 0.7479(10) 0.012(3) Uiso 0.141(4) 1 d PD A 2
O3' O 0.7035(9) 0.5799(6) 0.6764(6) 0.011(2) Uiso 0.141(4) 1 d PD A 2
C9' C 0.644(2) 0.5039(16) 0.6057(18) 0.012(5) Uiso 0.141(4) 1 d PD A 2
H9'1 H 0.5527 0.5289 0.5572 0.018 Uiso 0.141(4) 1 calc PR A 2
H9'2 H 0.6099 0.4479 0.6456 0.018 Uiso 0.141(4) 1 calc PR A 2
H9'3 H 0.7266 0.4822 0.5654 0.018 Uiso 0.141(4) 1 calc PR A 2
C10' C 0.882(5) 0.642(3) 0.823(3) 0.030(11) Uiso 0.141(4) 1 d PD A 2
H10D H 0.9752 0.6229 0.8732 0.044 Uiso 0.141(4) 1 calc PR A 2
H10E H 0.7942 0.6583 0.8610 0.044 Uiso 0.141(4) 1 calc PR A 2
H10F H 0.9082 0.6993 0.7822 0.044 Uiso 0.141(4) 1 calc PR A 2
C11 C 1.0091(3) 0.58624(16) 0.60838(18) 0.0292(5) Uani 1 1 d . A .
H11A H 0.9401 0.5776 0.5408 0.044 Uiso 1 1 calc R . .
H11B H 1.1193 0.5734 0.5991 0.044 Uiso 1 1 calc R . .
H11C H 0.9994 0.6541 0.6334 0.044 Uiso 1 1 calc R . .

loop_
_atom_site_aniso_label
_atom_site_aniso_U_11
_atom_site_aniso_U_22
_atom_site_aniso_U_33
_atom_site_aniso_U_23
_atom_site_aniso_U_13
_atom_site_aniso_U_12
Pd1 0.01236(8) 0.01556(8) 0.01518(8) 0.00037(5) 0.00391(5) 0.00088(5)
Cl1 0.0202(2) 0.0205(2) 0.0202(2) -0.00194(16) 0.00402(16) -0.00436(17)
Cl2 0.0150(2) 0.0306(3) 0.0244(2) -0.00623(18) 0.00826(17) -0.00206(17)
Cl3 0.0189(2) 0.0297(2) 0.0216(2) -0.00781(18) 0.00085(16) 0.00154(18)
N1 0.0148(7) 0.0153(7) 0.0148(7) 0.0006(5) 0.0040(6) -0.0003(5)
O1 0.0160(6) 0.0149(6) 0.0200(6) 0.0045(5) 0.0059(5) -0.0004(5)
C1 0.0226(9) 0.0198(9) 0.0235(10) 0.0056(7) 0.0043(7) 0.0083(7)
C2 0.0194(9) 0.0158(8) 0.0178(9) 0.0002(7) -0.0018(7) -0.0023(7)
O2 0.0269(7) 0.0273(8) 0.0279(8) 0.0116(6) 0.0000(6) 0.0012(6)
C3 0.0182(8) 0.0146(8) 0.0132(8) -0.0015(6) 0.0003(6) -0.0027(7)
C4 0.0222(9) 0.0213(9) 0.0125(8) -0.0006(7) 0.0031(7) -0.0063(7)
C5 0.0166(9) 0.0241(10) 0.0173(9) -0.0034(7) 0.0061(7) -0.0050(7)
C6 0.0161(8) 0.0209(9) 0.0226(9) -0.0015(7) 0.0045(7) 0.0021(7)
C7 0.0165(8) 0.0169(9) 0.0210(9) 0.0024(7) 0.0045(7) 0.0007(7)
C8 0.0151(10) 0.0141(10) 0.0191(11) 0.0001(9) 0.0044(8) -0.0001(8)
O3 0.0197(8) 0.0150(8) 0.0214(8) -0.0018(6) 0.0009(6) 0.0018(6)
C9 0.0210(18) 0.022(2) 0.0254(19) -0.0074(14) 0.0001(11) 0.0001(14)
C10 0.0168(17) 0.0231(14) 0.0188(14) -0.0001(8) 0.0021(13) -0.0024(13)
C11 0.0270(10) 0.0268(11) 0.0360(12) 0.0151(9) 0.0124(9) -0.0015(8)

loop_
_atom_type_symbol
_atom_type_description
_atom_type_scat_dispersion_real
_atom_type_scat_dispersion_imag
_atom_type_scat_source
C C 0.0033 0.0016 'International Tables Vol C Tables 4.2.6.8 and 6.1.1.4'
H H 0.0000 0.0000 'International Tables Vol C Tables 4.2.6.8 and 6.1.1.4'
N N 0.0061 0.0033 'International Tables Vol C Tables 4.2.6.8 and 6.1.1.4'
O O 0.0106 0.0060 'International Tables Vol C Tables 4.2.6.8 and 6.1.1.4'
Cl Cl 0.1484 0.1585 'International Tables Vol C Tables 4.2.6.8 and 6.1.1.4'
Pd Pd -0.9988 1.0072 'International Tables Vol C Tables 4.2.6.8 and 6.1.1.4'

loop_
_geom_angle_atom_site_label_1
_geom_angle_atom_site_label_2
_geom_angle_atom_site_label_3
_geom_angle
N1 Pd1 C1 85.50(7)
N1 Pd1 Cl2 179.52(4)
C1 Pd1 Cl2 94.17(6)
N1 Pd1 O1 74.89(5)
C1 Pd1 O1 160.32(6)
Cl2 Pd1 O1 105.42(3)
N1 Pd1 Cl3 88.49(4)
C1 Pd1 Cl3 88.67(6)
Cl2 Pd1 Cl3 91.149(17)
O1 Pd1 Cl3 89.15(3)
N1 Pd1 Cl1 90.01(4)
C1 Pd1 Cl1 89.68(6)
Cl2 Pd1 Cl1 90.344(17)
O1 Pd1 Cl1 91.94(3)
Cl3 Pd1 Cl1 177.852(18)
C7 N1 C3 122.09(16)
C7 N1 Pd1 121.89(12)
C3 N1 Pd1 116.01(12)
C8 O1 C11 115.61(14)
C8 O1 C8' 27.5(4)
C11 O1 C8' 115.7(5)
C8 O1 Pd1 115.57(11)
C11 O1 Pd1 127.16(11)
C8' O1 Pd1 115.5(4)
C2 C1 Pd1 106.71(12)
O2 C2 C3 122.74(17)
O2 C2 C1 119.93(17)
C3 C2 C1 117.33(15)
N1 C3 C4 121.30(17)
N1 C3 C2 113.65(15)
C4 C3 C2 125.04(16)
C3 C4 C5 118.03(17)
C6 C5 C4 119.75(17)
C5 C6 C7 119.69(17)
N1 C7 C6 119.13(16)
N1 C7 C8 119.20(16)
C6 C7 C8 121.51(16)
N1 C7 C8' 119.0(4)
C6 C7 C8' 116.9(5)
C8 C7 C8' 26.4(4)
O3 C8 O1 110.02(16)
O3 C8 C10 107.7(2)
O1 C8 C10 112.3(2)
O3 C8 C7 109.96(17)
O1 C8 C7 105.50(15)
C10 C8 C7 111.3(2)
C8 O3 C9 114.8(3)
O3' C8' C10' 110.7(18)
O3' C8' O1 107.1(9)
C10' C8' O1 116(2)
O3' C8' C7 103.1(8)
C10' C8' C7 120(2)
O1 C8' C7 98.6(7)
C8' O3' C9' 115.8(12)

loop_
_geom_bond_atom_site_label_1
_geom_bond_atom_site_label_2
_geom_bond_distance
Pd1 N1 2.0058(15)
Pd1 C1 2.0245(18)
Pd1 Cl2 2.2736(5)
Pd1 O1 2.2755(12)
Pd1 Cl3 2.2978(5)
Pd1 Cl1 2.3060(5)
N1 C7 1.336(2)
N1 C3 1.344(2)
O1 C8 1.436(2)
O1 C11 1.439(2)
O1 C8' 1.542(13)
C1 C2 1.515(3)
C2 O2 1.202(2)
C2 C3 1.494(2)
C3 C4 1.376(3)
C4 C5 1.392(3)
C5 C6 1.389(3)
C6 C7 1.391(3)
C7 C8 1.545(3)
C7 C8' 1.589(13)
C8 O3 1.392(3)
C8 C10 1.525(4)
O3 C9 1.435(5)
C8' O3' 1.374(12)
C8' C10' 1.527(18)
O3' C9' 1.417(16)

loop_
_geom_hbond_atom_site_label_D
_geom_hbond_atom_site_label_H
_geom_hbond_atom_site_label_A
_geom_hbond_distance_DH
_geom_hbond_distance_HA
_geom_hbond_distance_DA
_geom_hbond_angle_DHA
_geom_hbond_site_symmetry_A
C10 H10A O2 0.98 2.40 3.172(3) 135.2 4_565
